data_4331666
loop_
_publ_author_name
'Ok, Kang Min'
'Halasyamani, P. Shiv'

_publ_section_title
;
 New Metal Iodates:&#x00A0; Syntheses, Structures, and Characterizations
 of Noncentrosymmetric La(IO3)3and NaYI4O12and Centrosymmetric
 \b-Cs2I4O11and Rb2I6O15(OH)2&#x00B7;H2O
;
_journal_issue 25
_journal_name_full 'Inorganic Chemistry'
_journal_page_first 9353
_journal_page_last 9359
_journal_paper_doi 10.1021/ic051340u
_journal_volume 44
_journal_year 2005
_chemical_formula_sum 'Cs2 I4 O11'
_chemical_formula_weight 949.42
_chemical_name_systematic
;
 Cesium iodate
;
_space_group_IT_number 14
_symmetry_cell_setting monoclinic
_symmetry_space_group_name_Hall '-P 2yn'
_symmetry_space_group_name_H-M 'P 1 21/n 1'
_atom_sites_solution_primary direct
_atom_sites_solution_secondary difmap
_cell_angle_alpha 90
_cell_angle_beta 106.993(2)
_cell_angle_gamma 90
_cell_formula_units_Z 4
_cell_length_a 12.7662(14)
_cell_length_b 7.4598(8)
_cell_length_c 14.4044(16)
_cell_measurement_temperature 293.0(2)
_cell_volume 1311.9(2)
_computing_structure_refinement 'SHELXL-97 (Sheldrick, 1997)'
_diffrn_ambient_temperature 293.0(2)
_diffrn_measured_fraction_theta_full 0.997
_diffrn_measured_fraction_theta_max 0.941
_diffrn_radiation_monochromator graphite
_diffrn_radiation_type MoK\a
_diffrn_radiation_wavelength 0.71073
_diffrn_reflns_av_R_equivalents 0.045
_diffrn_reflns_av_unetI/netI 0.0321
_diffrn_reflns_limit_h_max 14
_diffrn_reflns_limit_h_min -16
_diffrn_reflns_limit_k_max 9
_diffrn_reflns_limit_k_min -7
_diffrn_reflns_limit_l_max 18
_diffrn_reflns_limit_l_min -18
_diffrn_reflns_number 7818
_diffrn_reflns_theta_full 25
_diffrn_reflns_theta_max 27.99
_diffrn_reflns_theta_min 1.88
_exptl_absorpt_coefficient_mu 15.013
_exptl_absorpt_correction_T_max 0.406
_exptl_absorpt_correction_T_min 0.081
_exptl_absorpt_correction_type psi-scan
_exptl_absorpt_process_details '(North et al., 1968)'
_exptl_crystal_colour Colorless
_exptl_crystal_density_diffrn 4.807
_exptl_crystal_density_method 'not measured'
_exptl_crystal_description 'Hexagonal block'
_exptl_crystal_F_000 1640
_exptl_crystal_size_max 0.18
_exptl_crystal_size_mid 0.16
_exptl_crystal_size_min 0.06
_refine_diff_density_max 1.322
_refine_diff_density_min -1.975
_refine_diff_density_rms 0.307
_refine_ls_extinction_coef 0.0198(4)
_refine_ls_extinction_expression Fc^*^=kFc[1+0.001xFc^2^\l^3^/sin(2\q)]^-1/4^
_refine_ls_extinction_method SHELXL
_refine_ls_goodness_of_fit_ref 1.192
_refine_ls_matrix_type full
_refine_ls_number_parameters 155
_refine_ls_number_reflns 2979
_refine_ls_number_restraints 0
_refine_ls_restrained_S_all 1.192
_refine_ls_R_factor_all 0.0317
_refine_ls_R_factor_gt 0.0293
_refine_ls_shift/su_max 0.001
_refine_ls_shift/su_mean 0
_refine_ls_structure_factor_coef Fsqd
_refine_ls_weighting_details 'calc w=1/[\s^2^(Fo^2^)+(0.0364P)^2^+4.8345P] where P=(Fo^2^+2Fc^2^)/3'
_refine_ls_weighting_scheme calc
_refine_ls_wR_factor_gt 0.0728
_refine_ls_wR_factor_ref 0.074
_reflns_number_gt 2810
_reflns_number_total 2979
_reflns_threshold_expression >2\(I)
_cod_data_source_file ic051340usup1.cif
_cod_data_source_block ok173
_cod_depositor_comments
;
The following automatic conversions were performed:

'_symmetry_cell_setting' value 'Monoclinic' changed to 'monoclinic'
according to /home/saulius/struct/CIF-dictionaries/cif_core.dic
dictionary named 'cif_core.dic' version 2.4.2 from
2011-04-26.

'_exptl_absorpt_correction_type' value 'Psi-scan'
changed to 'psi-scan' according to
/home/saulius/struct/CIF-dictionaries/cif_core.dic dictionary named
'cif_core.dic' version 2.4.2 from 2011-04-26.

Automatic conversion script
Id: cif_fix_values 1891 2012-01-12 08:04:46Z andrius 
;
_cod_original_sg_symbol_H-M 'P 21/n'
_cod_database_code 4331666

loop_
_symmetry_equiv_pos_as_xyz
'x, y, z'
'-x+1/2, y+1/2, -z+1/2'
'-x, -y, -z'
'x-1/2, -y-1/2, z-1/2'

loop_
_atom_site_label
_atom_site_type_symbol
_atom_site_fract_x
_atom_site_fract_y
_atom_site_fract_z
_atom_site_U_iso_or_equiv
_atom_site_adp_type
_atom_site_occupancy
_atom_site_symmetry_multiplicity
_atom_site_calc_flag
Cs1 Cs 0.55912(3) -0.24747(6) 0.42903(3) 0.02803(13) Uani 1 1 d
Cs2 Cs 0.43569(4) -0.24555(6) 0.06007(3) 0.02915(13) Uani 1 1 d
I1 I 0.49810(3) 0.22334(5) 0.23044(3) 0.01380(12) Uani 1 1 d
I2 I 0.25622(3) 0.03666(5) 0.26300(3) 0.01402(12) Uani 1 1 d
I3 I 0.77496(3) -0.01852(5) 0.26743(3) 0.01411(12) Uani 1 1 d
I4 I 0.22404(3) 0.21964(5) -0.00508(3) 0.01588(12) Uani 1 1 d
O1 O 0.4967(4) 0.4633(5) 0.2339(3) 0.0226(9) Uani 1 1 d
O2 O 0.8413(3) -0.2544(5) 0.2800(3) 0.0179(9) Uani 1 1 d
O3 O 0.3409(3) 0.2452(5) 0.2520(3) 0.0198(9) Uani 1 1 d
O4 O 0.4452(3) 0.1787(7) 0.1032(3) 0.0254(9) Uani 1 1 d
O5 O 0.0905(4) 0.2902(7) -0.0798(3) 0.0298(11) Uani 1 1 d
O6 O 0.3586(3) -0.1131(6) 0.2442(3) 0.0239(9) Uani 1 1 d
O7 O 0.2900(4) 0.0351(7) 0.3933(3) 0.0282(11) Uani 1 1 d
O8 O 0.1791(4) 0.0748(7) 0.0772(3) 0.0280(10) Uani 1 1 d
O9 O 0.6426(3) -0.1140(6) 0.2513(3) 0.0234(9) Uani 1 1 d
O10 O 0.8168(4) 0.0302(7) 0.3942(3) 0.0276(10) Uani 1 1 d
O11 O 0.2581(4) 0.0468(7) -0.0795(3) 0.0300(11) Uani 1 1 d

loop_
_atom_site_aniso_label
_atom_site_aniso_U_11
_atom_site_aniso_U_22
_atom_site_aniso_U_33
_atom_site_aniso_U_23
_atom_site_aniso_U_13
_atom_site_aniso_U_12
Cs1 0.0288(2) 0.0308(2) 0.0257(2) 0.00179(16) 0.00980(17) 0.00059(15)
Cs2 0.0385(3) 0.0266(2) 0.0242(2) -0.00097(16) 0.01209(18) 0.00117(16)
I1 0.01592(18) 0.01356(19) 0.01209(19) 0.00011(13) 0.00439(13) 0.00030(12)
I2 0.01655(18) 0.0145(2) 0.0128(2) 0.00145(13) 0.00697(13) -0.00045(12)
I3 0.01626(19) 0.01400(19) 0.0137(2) -0.00113(12) 0.00686(14) 0.00046(12)
I4 0.0201(2) 0.0178(2) 0.01017(19) 0.00000(13) 0.00503(14) 0.00008(13)
O1 0.027(2) 0.0102(19) 0.032(3) 0.0019(17) 0.0119(19) -0.0017(15)
O2 0.018(2) 0.0123(18) 0.026(2) 0.0012(16) 0.0119(18) 0.0018(15)
O3 0.021(2) 0.0140(19) 0.029(2) 0.0008(17) 0.0128(18) -0.0005(15)
O4 0.023(2) 0.037(3) 0.015(2) -0.0037(19) 0.0029(16) -0.0036(19)
O5 0.021(2) 0.046(3) 0.018(2) 0.002(2) -0.0004(18) 0.004(2)
O6 0.023(2) 0.021(2) 0.033(3) 0.0034(19) 0.0158(18) 0.0064(17)
O7 0.045(3) 0.032(3) 0.009(2) 0.0006(18) 0.0094(19) -0.008(2)
O8 0.035(2) 0.034(3) 0.017(2) 0.003(2) 0.0095(19) -0.009(2)
O9 0.0167(18) 0.023(2) 0.034(3) 0.0024(19) 0.0126(17) -0.0032(16)
O10 0.039(3) 0.033(3) 0.011(2) -0.0048(18) 0.0077(19) 0.009(2)
O11 0.045(3) 0.029(3) 0.017(2) -0.0043(19) 0.011(2) 0.005(2)

loop_
_atom_type_symbol
_atom_type_description
_atom_type_scat_dispersion_real
_atom_type_scat_dispersion_imag
_atom_type_scat_source
O O 0.0106 0.006 'International Tables Vol C Tables 4.2.6.8 and 6.1.1.4'
I I -0.4742 1.8119 'International Tables Vol C Tables 4.2.6.8 and 6.1.1.4'
Cs Cs -0.368 2.1192 'International Tables Vol C Tables 4.2.6.8 and 6.1.1.4'

loop_
_geom_angle_atom_site_label_1
_geom_angle_atom_site_label_2
_geom_angle_atom_site_label_3
_geom_angle
_geom_angle_site_symmetry_1
_geom_angle_site_symmetry_3
O7 Cs1 O9 103.07(11) 3_656 .
O7 Cs1 O6 131.05(12) 3_656 .
O9 Cs1 O6 67.53(10) . .
O7 Cs1 O8 124.46(11) 3_656 2_545
O9 Cs1 O8 128.52(11) . 2_545
O6 Cs1 O8 66.66(11) . 2_545
O7 Cs1 O5 75.87(12) 3_656 2_545
O9 Cs1 O5 153.05(12) . 2_545
O6 Cs1 O5 92.51(11) . 2_545
O8 Cs1 O5 49.03(11) 2_545 2_545
O7 Cs1 O8 77.81(12) 3_656 4_656
O9 Cs1 O8 123.03(11) . 4_656
O6 Cs1 O8 148.98(11) . 4_656
O8 Cs1 O8 88.29(12) 2_545 4_656
O5 Cs1 O8 83.46(12) 2_545 4_656
O7 Cs1 O11 94.22(13) 3_656 4_656
O9 Cs1 O11 75.51(11) . 4_656
O6 Cs1 O11 125.88(11) . 4_656
O8 Cs1 O11 115.26(11) 2_545 4_656
O5 Cs1 O11 131.34(12) 2_545 4_656
O8 Cs1 O11 48.02(11) 4_656 4_656
O7 Cs1 O5 58.71(11) 3_656 4_666
O9 Cs1 O5 65.99(11) . 4_666
O6 Cs1 O5 74.78(11) . 4_666
O8 Cs1 O5 120.95(11) 2_545 4_666
O5 Cs1 O5 92.06(12) 2_545 4_666
O8 Cs1 O5 135.92(11) 4_656 4_666
O11 Cs1 O5 123.48(11) 4_656 4_666
O7 Cs1 O1 156.88(12) 3_656 1_545
O9 Cs1 O1 66.10(11) . 1_545
O6 Cs1 O1 65.67(11) . 1_545
O8 Cs1 O1 74.59(10) 2_545 1_545
O5 Cs1 O1 123.37(11) 2_545 1_545
O8 Cs1 O1 90.98(11) 4_656 1_545
O11 Cs1 O1 63.77(11) 4_656 1_545
O5 Cs1 O1 126.30(11) 4_666 1_545
O7 Cs1 I4 95.40(9) 3_656 4_656
O9 Cs1 I4 100.66(8) . 4_656
O6 Cs1 I4 133.20(8) . 4_656
O8 Cs1 I4 93.93(8) 2_545 4_656
O5 Cs1 I4 106.26(9) 2_545 4_656
O8 Cs1 I4 25.96(8) 4_656 4_656
O11 Cs1 I4 26.13(8) 4_656 4_656
O5 Cs1 I4 143.95(8) 4_666 4_656
O1 Cs1 I4 68.23(7) 1_545 4_656
O7 Cs1 I4 101.06(9) 3_656 2_545
O9 Cs1 I4 139.51(7) . 2_545
O6 Cs1 I4 72.07(7) . 2_545
O8 Cs1 I4 25.82(8) 2_545 2_545
O5 Cs1 I4 25.68(8) 2_545 2_545
O8 Cs1 I4 93.55(8) 4_656 2_545
O11 Cs1 I4 134.26(8) 4_656 2_545
O5 Cs1 I4 101.03(8) 4_666 2_545
O1 Cs1 I4 99.75(7) 1_545 2_545
I4 Cs1 I4 108.896(13) 4_656 2_545
O7 Cs1 I4 40.45(8) 3_656 4_666
O9 Cs1 I4 69.35(8) . 4_666
O6 Cs1 I4 96.43(8) . 4_666
O8 Cs1 I4 137.71(8) 2_545 4_666
O5 Cs1 I4 96.52(9) 2_545 4_666
O8 Cs1 I4 114.57(9) 4_656 4_666
O11 Cs1 I4 106.08(8) 4_656 4_666
O5 Cs1 I4 22.30(7) 4_666 4_666
O1 Cs1 I4 135.43(7) 1_545 4_666
I4 Cs1 I4 122.512(15) 4_656 4_666
I4 Cs1 I4 113.480(12) 2_545 4_666
O4 Cs2 O4 89.39(12) 3_655 .
O4 Cs2 O10 77.26(11) 3_655 4
O4 Cs2 O10 140.62(11) . 4
O4 Cs2 O1 128.10(12) 3_655 1_545
O4 Cs2 O1 121.58(11) . 1_545
O10 Cs2 O1 94.93(11) 4 1_545
O4 Cs2 O6 151.58(12) 3_655 .
O4 Cs2 O6 62.99(11) . .
O10 Cs2 O6 128.11(11) 4 .
O1 Cs2 O6 68.46(11) 1_545 .
O4 Cs2 O9 97.40(10) 3_655 .
O4 Cs2 O9 65.06(10) . .
O10 Cs2 O9 152.52(12) 4 .
O1 Cs2 O9 66.89(11) 1_545 .
O6 Cs2 O9 66.03(10) . .
O4 Cs2 O11 80.85(12) 3_655 .
O4 Cs2 O11 57.18(11) . .
O10 Cs2 O11 83.97(12) 4 .
O1 Cs2 O11 150.19(12) 1_545 .
O6 Cs2 O11 88.79(11) . .
O9 Cs2 O11 122.21(11) . .
O4 Cs2 O10 67.09(11) 3_655 2_645
O4 Cs2 O10 117.20(11) . 2_645
O10 Cs2 O10 91.63(12) 4 2_645
O1 Cs2 O10 61.88(10) 1_545 2_645
O6 Cs2 O10 118.03(11) . 2_645
O9 Cs2 O10 61.98(11) . 2_645
O11 Cs2 O10 147.80(11) . 2_645
O4 Cs2 O7 143.22(10) 3_655 2_545
O4 Cs2 O7 113.82(11) . 2_545
O10 Cs2 O7 66.66(11) 4 2_545
O1 Cs2 O7 64.41(11) 1_545 2_545
O6 Cs2 O7 61.80(11) . 2_545
O9 Cs2 O7 117.87(10) . 2_545
O11 Cs2 O7 88.25(12) . 2_545
O10 Cs2 O7 119.20(11) 2_645 2_545
O4 Cs2 I1 104.46(9) 3_655 .
O4 Cs2 I1 23.33(8) . .
O10 Cs2 I1 161.11(9) 4 .
O1 Cs2 I1 98.33(8) 1_545 .
O6 Cs2 I1 47.25(8) . .
O9 Cs2 I1 46.36(7) . .
O11 Cs2 I1 77.84(8) . .
O10 Cs2 I1 106.47(8) 2_645 .
O7 Cs2 I1 107.38(7) 2_545 .
O4 Cs2 I3 89.19(8) 3_655 2_645
O4 Cs2 I3 112.04(8) . 2_645
O10 Cs2 I3 104.72(9) 4 2_645
O1 Cs2 I3 42.68(8) 1_545 2_645
O6 Cs2 I3 94.94(8) . 2_645
O9 Cs2 I3 47.89(7) . 2_645
O11 Cs2 I3 165.10(9) . 2_645
O10 Cs2 I3 23.43(7) 2_645 2_645
O7 Cs2 I3 106.23(8) 2_545 2_645
I1 Cs2 I3 94.135(12) . 2_645
O4 Cs2 I4 96.70(9) 3_655 .
O4 Cs2 I4 40.53(8) . .
O10 Cs2 I4 103.80(9) 4 .
O1 Cs2 I4 134.44(8) 1_545 .
O6 Cs2 I4 67.27(8) . .
O9 Cs2 I4 103.59(7) . .
O11 Cs2 I4 23.10(8) . .
O10 Cs2 I4 154.84(8) 2_645 .
O7 Cs2 I4 85.46(8) 2_545 .
I1 Cs2 I4 57.354(10) . .
I3 Cs2 I4 151.472(13) 2_645 .
O4 I1 O1 102.2(2) . .
O4 I1 O2 91.49(18) . 2_655
O1 I1 O2 86.63(17) . 2_655
O4 I1 O3 94.22(19) . .
O1 I1 O3 84.36(17) . .
O2 I1 O3 170.17(15) 2_655 .
O4 I1 Cs2 45.44(16) . .
O1 I1 Cs2 147.60(15) . .
O2 I1 Cs2 92.65(11) 2_655 .
O3 I1 Cs2 97.05(11) . .
O4 I1 Cs1 116.99(16) . .
O1 I1 Cs1 140.51(15) . .
O2 I1 Cs1 96.71(11) 2_655 .
O3 I1 Cs1 87.82(11) . .
Cs2 I1 Cs1 71.766(13) . .
O7 I2 O6 100.9(2) . .
O7 I2 O3 97.0(2) . .
O6 I2 O3 92.26(18) . .
O7 I2 O3 92.65(19) . 2_545
O6 I2 O3 78.99(17) . 2_545
O3 I2 O3 168.06(8) . 2_545
O7 I2 Cs2 52.63(17) . 2
O6 I2 Cs2 151.82(14) . 2
O3 I2 Cs2 99.96(13) . 2
O3 I2 Cs2 91.47(10) 2_545 2
O7 I2 Cs1 61.97(17) . .
O6 I2 Cs1 39.52(15) . .
O3 I2 Cs1 90.49(13) . .
O3 I2 Cs1 87.87(10) 2_545 .
Cs2 I2 Cs1 114.500(13) 2 .
O7 I2 Cs1 123.11(17) . 2
O6 I2 Cs1 133.95(15) . 2
O3 I2 Cs1 94.81(13) . 2
O3 I2 Cs1 85.70(10) 2_545 2
Cs2 I2 Cs1 70.542(12) 2 2
Cs1 I2 Cs1 171.968(13) . 2
O10 I3 O9 101.8(2) . .
O10 I3 O2 95.6(2) . .
O9 I3 O2 91.22(18) . .
O10 I3 O2 95.59(18) . 2_655
O9 I3 O2 79.07(17) . 2_655
O2 I3 O2 166.46(9) . 2_655
O10 I3 Cs2 50.51(17) . 2_655
O9 I3 Cs2 151.91(15) . 2_655
O2 I3 Cs2 95.60(12) . 2_655
O2 I3 Cs2 97.38(9) 2_655 2_655
O10 I3 Cs1 65.64(17) . .
O9 I3 Cs1 37.38(15) . .
O2 I3 Cs1 85.59(12) . .
O2 I3 Cs1 92.15(10) 2_655 .
Cs2 I3 Cs1 115.994(13) 2_655 .
O10 I3 Cs2 36.69(15) . 4_656
O9 I3 Cs2 97.01(14) . 4_656
O2 I3 Cs2 59.17(13) . 4_656
O2 I3 Cs2 130.92(10) 2_655 4_656
Cs2 I3 Cs2 64.102(12) 2_655 4_656
Cs1 I3 Cs2 62.507(11) . 4_656
O5 I4 O11 101.7(2) . .
O5 I4 O8 98.0(2) . .
O11 I4 O8 98.0(2) . .
O5 I4 Cs1 77.28(17) . 4
O11 I4 Cs1 56.13(16) . 4
O8 I4 Cs1 52.90(15) . 4
O5 I4 Cs1 52.19(16) . 2
O11 I4 Cs1 125.96(16) . 2
O8 I4 Cs1 52.18(16) . 2
Cs1 I4 Cs1 71.104(13) 4 2
O5 I4 Cs2 141.50(17) . .
O11 I4 Cs2 46.72(15) . .
O8 I4 Cs2 71.21(16) . .
Cs1 I4 Cs2 66.700(13) 4 .
Cs1 I4 Cs2 122.403(13) 2 .
O5 I4 Cs1 46.22(17) . 4_565
O11 I4 Cs1 133.40(15) . 4_565
O8 I4 Cs1 116.55(16) . 4_565
Cs1 I4 Cs1 122.512(15) 4 4_565
Cs1 I4 Cs1 66.520(12) 2 4_565
Cs2 I4 Cs1 170.144(13) . 4_565
I1 O1 Cs2 130.7(2) . 1_565
I1 O1 Cs1 130.3(2) . 1_565
Cs2 O1 Cs1 99.03(11) 1_565 1_565
I3 O2 I1 118.23(19) . 2_645
I3 O2 I3 119.56(18) . 2_645
I1 O2 I3 116.20(17) 2_645 2_645
I2 O3 I1 121.8(2) . .
I2 O3 I2 115.88(19) . 2
I1 O3 I2 121.58(17) . 2
I1 O4 Cs2 127.4(2) . 3_655
I1 O4 Cs2 111.2(2) . .
Cs2 O4 Cs2 90.61(12) 3_655 .
I4 O5 Cs1 102.13(19) . 2
I4 O5 Cs1 111.5(2) . 4_565
Cs1 O5 Cs1 87.94(12) 2 4_565
I2 O6 Cs2 136.0(2) . .
I2 O6 Cs1 119.9(2) . .
Cs2 O6 Cs1 102.73(11) . .
I2 O7 Cs1 138.5(2) . 3_656
I2 O7 Cs2 103.6(2) . 2
Cs1 O7 Cs2 87.22(11) 3_656 2
I4 O8 Cs1 102.00(19) . 2
I4 O8 Cs1 101.14(18) . 4
Cs1 O8 Cs1 91.71(12) 2 4
I3 O9 Cs1 122.9(2) . .
I3 O9 Cs2 135.3(2) . .
Cs1 O9 Cs2 101.48(11) . .
I3 O10 Cs2 124.0(2) . 4_656
I3 O10 Cs2 106.1(2) . 2_655
Cs2 O10 Cs2 88.37(12) 4_656 2_655
I4 O11 Cs2 110.18(19) . .
I4 O11 Cs1 97.74(19) . 4
Cs2 O11 Cs1 86.15(11) . 4

loop_
_geom_bond_atom_site_label_1
_geom_bond_atom_site_label_2
_geom_bond_distance
_geom_bond_site_symmetry_2
Cs1 O7 3.145(5) 3_656
Cs1 O9 3.206(4) .
Cs1 O6 3.265(4) .
Cs1 O8 3.295(5) 2_545
Cs1 O5 3.297(5) 2_545
Cs1 O8 3.309(5) 4_656
Cs1 O11 3.411(5) 4_656
Cs1 O5 3.441(5) 4_666
Cs1 O1 3.447(4) 1_545
Cs1 I4 4.0709(7) 4_656
Cs1 I4 4.0795(7) 2_545
Cs1 I4 4.4350(7) 4_666
Cs2 O4 3.191(5) 3_655
Cs2 O4 3.220(5) .
Cs2 O10 3.225(5) 4
Cs2 O1 3.233(4) 1_545
Cs2 O6 3.242(4) .
Cs2 O9 3.357(4) .
Cs2 O11 3.358(5) .
Cs2 O10 3.464(5) 2_645
Cs2 O7 3.544(5) 2_545
Cs2 I1 4.2130(7) .
Cs2 I3 4.3128(6) 2_645
Cs2 I4 4.3292(7) .
I1 O4 1.790(4) .
I1 O1 1.791(4) .
I1 O2 2.106(4) 2_655
I1 O3 2.125(4) .
I2 O7 1.798(4) .
I2 O6 1.799(4) .
I2 O3 1.927(4) .
I2 O3 2.481(4) 2_545
I2 Cs2 4.3344(6) 2
I2 Cs1 4.4657(7) 2
I3 O10 1.784(4) .
I3 O9 1.785(4) .
I3 O2 1.938(4) .
I3 O2 2.441(4) 2_655
I3 Cs2 4.3128(6) 2_655
I3 Cs2 4.4745(7) 4_656
I4 O5 1.808(4) .
I4 O11 1.809(5) .
I4 O8 1.816(4) .
I4 Cs1 4.0709(7) 4
I4 Cs1 4.0795(7) 2
I4 Cs1 4.4350(7) 4_565
O1 Cs2 3.233(4) 1_565
O1 Cs1 3.447(4) 1_565
O2 I1 2.106(4) 2_645
O2 I3 2.441(4) 2_645
O3 I2 2.481(4) 2
O4 Cs2 3.191(5) 3_655
O5 Cs1 3.297(5) 2
O5 Cs1 3.441(5) 4_565
O7 Cs1 3.145(5) 3_656
O7 Cs2 3.544(5) 2
O8 Cs1 3.295(5) 2
O8 Cs1 3.309(5) 4
O10 Cs2 3.225(5) 4_656
O10 Cs2 3.464(5) 2_655
O11 Cs1 3.411(5) 4
